data_7044232
loop_
_publ_author_name
'Song, Tian-Qun'
'Dong, Jie'
'Gao, Hong-Ling'
'Cui, Jian-zhong'
'Zhao, Bin'

_publ_section_title
;
 A unique zinc-organic framework constructed through in situ ligand
 synthesis for conversion of CO2 under mild conditions and luminescent
 sensor for Cr2O72-/CrO42-
;
_journal_name_full 'Dalton Trans.'
_journal_paper_doi 10.1039/C7DT02819A
_journal_year 2017
_chemical_formula_moiety '0.5(C12 H20 N16 O16 Zn6)'
_chemical_formula_sum 'C6 H10 N8 O8 Zn3'
_chemical_formula_weight 518.33
_chemical_name_systematic
;
 ? 
;
_space_group_crystal_system monoclinic
_space_group_IT_number 14
_space_group_name_Hall '-P 2ybc'
_space_group_name_H-M_alt 'P 1 21/c 1'
_symmetry_space_group_name_Hall '-P 2ybc'
_symmetry_space_group_name_H-M 'P 1 21/c 1'
_atom_sites_solution_hydrogens geom
_atom_sites_solution_primary direct
_atom_sites_solution_secondary difmap
_audit_creation_date 2017-08-30
_audit_creation_method
;
Olex2 1.2
(compiled 2017.03.28 svn.r3405 for OlexSys, GUI svn.r5337)
;
_audit_update_record
;
2017-09-11 deposited with the CCDC.
2017-09-14 downloaded from the CCDC.
;
_cell_angle_alpha 90.00
_cell_angle_beta 96.645(15)
_cell_angle_gamma 90.00
_cell_formula_units_Z 2
_cell_length_a 7.5917(11)
_cell_length_b 14.645(3)
_cell_length_c 6.4975(11)
_cell_measurement_reflns_used 958
_cell_measurement_temperature 120.00(10)
_cell_measurement_theta_max 27.5570
_cell_measurement_theta_min 3.0300
_cell_volume 717.5(2)
_computing_cell_refinement 'CrysAlisPro 1.171.38.43f (Rigaku OD, 2015)'
_computing_data_collection 'CrysAlisPro 1.171.38.43f (Rigaku OD, 2015)'
_computing_data_reduction 'CrysAlisPro 1.171.38.43f (Rigaku OD, 2015)'
_computing_molecular_graphics 'Olex2 (Dolomanov et al., 2009)'
_computing_publication_material 'Olex2 (Dolomanov et al., 2009)'
_computing_structure_refinement 'XL (Sheldrick, 2008)'
_computing_structure_solution 'XS (Sheldrick, 2008)'
_diffrn_ambient_environment N~2~
_diffrn_ambient_temperature 120.00(10)
_diffrn_detector 'CCD plate'
_diffrn_detector_area_resol_mean 16.2116
_diffrn_detector_type Eos
_diffrn_measured_fraction_theta_full 0.998
_diffrn_measured_fraction_theta_max 0.998
_diffrn_measurement_details
;
List of Runs (angles in degrees, time in seconds):

  # Type    Start    End  Width  t~exp~   \w     \q     \k     \f   Frames
#--------------------------------------------------------------------------
  1  \w    -20.00  53.00   1.00    3.50    --  -19.25  37.00  30.00   73
  2  \w     14.00  53.00   1.00    3.50    --  -19.25  37.00  90.00   39
  3  \w     35.00  95.00   1.00    3.50    --   18.94 178.00-120.00   60
  4  \w    -84.00 -51.00   1.00    3.50    --  -19.25-178.00 120.00   33
;
_diffrn_measurement_device 'four-circle diffractometer'
_diffrn_measurement_device_type 'SuperNova, Single source at offset, Eos'
_diffrn_measurement_method '\w scans'
_diffrn_orient_matrix_type 'CrysAlisPro convention (1999,Acta A55,543-557)'
_diffrn_orient_matrix_UB_11 0.0223104000
_diffrn_orient_matrix_UB_12 0.0399116000
_diffrn_orient_matrix_UB_13 -0.0528965000
_diffrn_orient_matrix_UB_21 -0.0529170000
_diffrn_orient_matrix_UB_22 -0.0152316000
_diffrn_orient_matrix_UB_23 -0.0906679000
_diffrn_orient_matrix_UB_31 -0.0744191000
_diffrn_orient_matrix_UB_32 0.0228547000
_diffrn_orient_matrix_UB_33 0.0326464000
_diffrn_radiation_monochromator mirror
_diffrn_radiation_probe x-ray
_diffrn_radiation_type MoK\a
_diffrn_radiation_wavelength 0.71073
_diffrn_reflns_av_R_equivalents 0.0542
_diffrn_reflns_av_unetI/netI 0.0900
_diffrn_reflns_limit_h_max 5
_diffrn_reflns_limit_h_min -9
_diffrn_reflns_limit_k_max 17
_diffrn_reflns_limit_k_min -13
_diffrn_reflns_limit_l_max 7
_diffrn_reflns_limit_l_min -7
_diffrn_reflns_number 2468
_diffrn_reflns_theta_full 25.00
_diffrn_reflns_theta_max 25.00
_diffrn_reflns_theta_min 3.04
_diffrn_source 'micro-focus sealed X-ray tube'
_diffrn_source_type 'SuperNova (Mo) X-ray Source'
_exptl_absorpt_coefficient_mu 5.037
_exptl_absorpt_correction_T_max 1.00000
_exptl_absorpt_correction_T_min 0.27350
_exptl_absorpt_correction_type multi-scan
_exptl_absorpt_process_details
;
CrysAlisPro 1.171.38.43f (Rigaku Oxford Diffraction, 2015)
Empirical absorption correction using spherical harmonics,
 implemented in SCALE3 ABSPACK scaling algorithm.
;
_exptl_crystal_colour colourless
_exptl_crystal_density_diffrn 2.399
_exptl_crystal_density_method 'not measured'
_exptl_crystal_description block
_exptl_crystal_F_000 512
_exptl_crystal_size_max 0.20
_exptl_crystal_size_mid 0.18
_exptl_crystal_size_min 0.11
_refine_diff_density_max 1.760
_refine_diff_density_min -1.044
_refine_diff_density_rms 0.221
_refine_ls_extinction_method none
_refine_ls_goodness_of_fit_ref 1.149
_refine_ls_hydrogen_treatment mixed
_refine_ls_matrix_type full
_refine_ls_number_parameters 118
_refine_ls_number_reflns 1263
_refine_ls_number_restraints 8
_refine_ls_restrained_S_all 1.146
_refine_ls_R_factor_all 0.0865
_refine_ls_R_factor_gt 0.0677
_refine_ls_shift/su_max 0.000
_refine_ls_shift/su_mean 0.000
_refine_ls_structure_factor_coef Fsqd
_refine_ls_weighting_details 'calc w=1/[\s^2^(Fo^2^)+(0.0813P)^2^+3.8222P] where P=(Fo^2^+2Fc^2^)/3'
_refine_ls_weighting_scheme calc
_refine_ls_wR_factor_gt 0.1807
_refine_ls_wR_factor_ref 0.1984
_reflns_number_gt 987
_reflns_number_total 1263
_reflns_threshold_expression >2sigma(I)
_cod_data_source_file c7dt02819a2.cif
_cod_data_source_block p170324e4
_cod_database_code 7044232
_chemical_oxdiff_formula 'C N O Zn'
_chemical_oxdiff_usercomment STQ-7
_reflns_odcompleteness_completeness 99.61
_reflns_odcompleteness_iscentric 1
_reflns_odcompleteness_theta 26.32
_olex2_refinement_description
;
1. Twinned data refinement
 Scales: 0.9996(6)
 0.0004(6)
2. Fixed Uiso
 At 1.2 times of:
  All C(H,H) groups
 At 1.5 times of:
  All O(H) groups
3. Restrained distances
 H7b-O7
 0.85 with sigma of 0.02
 H3-O3
 0.85 with sigma of 0.02
4. Uiso/Uaniso restraints and constraints
Uanis(C13) \\sim Ueq: with sigma of 0.01 and sigma for terminal atoms of 0.02
5.a Riding coordinates:
 O3(H3), O7(H7a,H7b)
5.b Secondary CH2 refined with riding coordinates:
 C13(H13a,H13b)
;
_olex2_submission_special_instructions 'No special instructions were received'
_oxdiff_exptl_absorpt_empirical_details
;
Empirical correction (ABSPACK) includes:
- Absorption correction using spherical harmonics
- Frame scaling
;
_oxdiff_exptl_absorpt_empirical_full_max 2.439
_oxdiff_exptl_absorpt_empirical_full_min 0.524

loop_
_space_group_symop_id
_space_group_symop_operation_xyz
1 'x, y, z'
2 '-x, y+1/2, -z+1/2'
3 '-x, -y, -z'
4 'x, -y-1/2, z-1/2'

loop_
_atom_site_label
_atom_site_type_symbol
_atom_site_fract_x
_atom_site_fract_y
_atom_site_fract_z
_atom_site_U_iso_or_equiv
_atom_site_adp_type
_atom_site_occupancy
_atom_site_calc_flag
_atom_site_site_symmetry_order
_atom_site_refinement_flags_posn
_atom_site_refinement_flags_adp
_atom_site_refinement_flags_occupancy
Zn1 Zn 0.45621(11) 0.21142(7) 0.21591(14) 0.0281(3) Uani 1 d 1 . . .
Zn2 Zn 0.0000 0.0000 0.0000 0.0316(3) Uani 1 d 2 S T P
N1 N 0.6987(8) 0.2724(5) 0.2855(10) 0.0294(16) Uani 1 d 1 . . .
O3 O 0.3479(7) 0.2615(4) -0.0404(8) 0.0324(14) Uani 1 d 1 D . .
H3 H 0.2462 0.2515 -0.1040 0.12(5) Uiso 1 d 1 DR . .
O4 O 0.2470(7) 0.0565(4) 0.0889(10) 0.0402(16) Uani 1 d 1 . . .
O5 O 0.5192(7) 0.0790(4) 0.2277(8) 0.0302(14) Uani 1 d 1 . . .
O7 O -0.0813(8) 0.0377(5) 0.3065(9) 0.0420(16) Uani 1 d 1 D . .
H7A H -0.1792 0.0073 0.3346 0.063 Uiso 1 d 1 R . .
H7B H -0.1045 0.0938 0.3217 0.02(2) Uiso 1 d 1 DR . .
N8 N 0.8555(8) 0.2307(5) 0.3480(10) 0.0287(16) Uani 1 d 1 . . .
N9 N 0.0255(8) -0.2075(5) 0.0967(11) 0.0303(17) Uani 1 d 1 . . .
N11 N 0.1029(8) -0.1235(5) 0.1209(10) 0.0298(16) Uani 1 d 1 . . .
C12 C 0.7296(10) 0.3613(6) 0.3089(12) 0.0300(19) Uani 1 d 1 . . .
C13 C 0.5887(10) 0.4301(6) 0.2441(12) 0.0295(19) Uani 1 d 1 . U .
H13A H 0.4793 0.4084 0.2908 0.035 Uiso 1 calc 1 R . .
H13B H 0.5709 0.4306 0.0938 0.035 Uiso 1 calc 1 R . .
C1 C 0.3849(10) 0.0272(6) 0.1843(12) 0.031(2) Uani 1 d 1 . . .

loop_
_atom_site_aniso_label
_atom_site_aniso_U_11
_atom_site_aniso_U_22
_atom_site_aniso_U_33
_atom_site_aniso_U_23
_atom_site_aniso_U_13
_atom_site_aniso_U_12
Zn1 0.0290(5) 0.0265(6) 0.0282(5) -0.0010(4) 0.0006(3) -0.0018(4)
Zn2 0.0279(6) 0.0256(8) 0.0396(7) 0.0013(6) -0.0033(5) 0.0004(5)
N1 0.030(3) 0.033(4) 0.025(3) -0.002(3) 0.002(2) -0.001(3)
O3 0.040(3) 0.034(4) 0.023(3) 0.004(3) 0.001(2) 0.004(3)
O4 0.029(3) 0.025(3) 0.064(4) 0.014(3) -0.007(3) 0.003(3)
O5 0.030(3) 0.025(3) 0.035(3) -0.001(3) 0.000(2) -0.003(2)
O7 0.055(3) 0.031(4) 0.039(3) 0.003(3) 0.000(3) -0.001(3)
N8 0.032(3) 0.026(4) 0.028(3) 0.004(3) 0.003(3) 0.005(3)
N9 0.029(3) 0.024(4) 0.036(4) 0.004(3) 0.001(3) 0.001(3)
N11 0.032(3) 0.023(4) 0.033(3) -0.002(3) 0.000(3) 0.002(3)
C12 0.032(4) 0.030(5) 0.028(4) 0.002(4) 0.002(3) 0.000(4)
C13 0.029(3) 0.025(4) 0.032(4) 0.001(3) -0.005(3) -0.002(3)
C1 0.034(4) 0.031(5) 0.029(4) -0.007(4) 0.003(3) -0.002(4)

loop_
_atom_type_symbol
_atom_type_description
_atom_type_scat_dispersion_real
_atom_type_scat_dispersion_imag
_atom_type_scat_source
C C 0.0033 0.0016 'International Tables Vol C Tables 4.2.6.8 and 6.1.1.4'
H H 0.0000 0.0000 'International Tables Vol C Tables 4.2.6.8 and 6.1.1.4'
N N 0.0061 0.0033 'International Tables Vol C Tables 4.2.6.8 and 6.1.1.4'
O O 0.0106 0.0060 'International Tables Vol C Tables 4.2.6.8 and 6.1.1.4'
Zn Zn 0.2839 1.4301 'International Tables Vol C Tables 4.2.6.8 and 6.1.1.4'

loop_
_geom_angle_atom_site_label_1
_geom_angle_atom_site_label_2
_geom_angle_atom_site_label_3
_geom_angle
_geom_angle_site_symmetry_1
_geom_angle_site_symmetry_3
O3 Zn1 N1 100.9(2) 4_566 .
O3 Zn1 N1 108.0(3) . .
O3 Zn1 O3 117.3(2) 4_566 .
O3 Zn1 O5 107.1(2) 4_566 .
O3 Zn1 O5 118.8(2) . .
O5 Zn1 N1 102.1(3) . .
O4 Zn2 O4 180.0(5) 3 .
O4 Zn2 O7 90.7(2) 3 .
O4 Zn2 O7 89.3(2) 3 3
O4 Zn2 O7 90.7(2) . 3
O4 Zn2 O7 89.3(2) . .
O4 Zn2 N11 92.6(2) . 3
O4 Zn2 N11 87.4(2) . .
O4 Zn2 N11 87.4(2) 3 3
O4 Zn2 N11 92.6(2) 3 .
O7 Zn2 O7 180.0(3) . 3
N11 Zn2 O7 90.5(3) . .
N11 Zn2 O7 89.5(3) 3 .
N11 Zn2 O7 90.5(3) 3 3
N11 Zn2 O7 89.5(3) . 3
N11 Zn2 N11 180.0(4) 3 .
N8 N1 Zn1 127.1(6) . .
C12 N1 Zn1 126.5(5) . .
C12 N1 N8 105.6(6) . .
Zn1 O3 Zn1 128.2(3) 4_565 .
C1 O4 Zn2 133.7(6) . .
C1 O5 Zn1 112.8(5) . .
N9 N8 N1 109.1(7) 2_655 .
N8 N9 N11 108.7(6) 2_645 .
N9 N11 Zn2 126.9(5) . .
C12 N11 Zn2 125.5(6) 2_645 .
C12 N11 N9 105.8(7) 2_645 .
N1 C12 C13 121.1(7) . .
N11 C12 N1 110.9(7) 2_655 .
N11 C12 C13 127.8(8) 2_655 .
C12 C13 C1 119.0(7) . 2_655
O4 C1 O5 121.1(8) . .
O4 C1 C13 124.2(8) . 2_645
O5 C1 C13 114.8(7) . 2_645

loop_
_geom_bond_atom_site_label_1
_geom_bond_atom_site_label_2
_geom_bond_distance
_geom_bond_site_symmetry_2
Zn1 N1 2.049(7) .
Zn1 O3 1.909(5) 4_566
Zn1 O3 1.916(5) .
Zn1 O5 1.997(6) .
Zn2 O4 2.070(5) .
Zn2 O4 2.070(5) 3
Zn2 O7 2.221(6) .
Zn2 O7 2.221(6) 3
Zn2 N11 2.087(7) .
Zn2 N11 2.087(7) 3
N1 N8 1.358(9) .
N1 C12 1.328(11) .
O3 Zn1 1.909(5) 4_565
O4 C1 1.230(10) .
O5 C1 1.275(10) .
N8 N9 1.300(10) 2_655
N9 N8 1.300(10) 2_645
N9 N11 1.365(10) .
N11 C12 1.319(10) 2_645
C12 N11 1.319(10) 2_655
C12 C13 1.494(11) .
C13 C1 1.503(12) 2_655
C1 C13 1.503(12) 2_645

loop_
_twin_individual_id
_twin_individual_mass_fraction_refined
1 0.9996(6)
2 0.0004(6)
